data_4085107
loop_
_publ_author_name
'Frasco, Daniel A.'
'Sommer, Roger D.'
'Ison, Elon A.'

_publ_section_title
;
 ortho-C--H Activation of Thiobenzoic Acid: Synthesis, Characterization,
 and Reactivity of Iridium Thiobenzoate Complexes
;
_journal_issue 1
_journal_name_full Organometallics
_journal_page_first 275
_journal_paper_doi 10.1021/om501115u
_journal_volume 34
_journal_year 2015
_chemical_absolute_configuration ad
_chemical_formula_sum 'C18 H19 Ir O2 S'
_chemical_formula_weight 491.59
_space_group_crystal_system monoclinic
_space_group_IT_number 9
_space_group_name_Hall 'C -2yc'
_space_group_name_H-M_alt 'C 1 c 1'
_symmetry_space_group_name_Hall 'C -2yc'
_symmetry_space_group_name_H-M 'C 1 c 1'
_atom_sites_solution_hydrogens geom
_cell_angle_alpha 90
_cell_angle_beta 101.672(2)
_cell_angle_gamma 90
_cell_formula_units_Z 4
_cell_length_a 8.3288(2)
_cell_length_b 15.1784(4)
_cell_length_c 13.2998(4)
_cell_measurement_reflns_used 351
_cell_measurement_temperature 100.(2)
_cell_measurement_theta_max 34.2104
_cell_measurement_theta_min 2.9871
_cell_volume 1646.57(8)
_computing_cell_refinement 'APEX2 v2014.9-0 (Bruker AXS)'
_computing_data_collection 'Bruker Instrument Service v2013.12.0.0'
_computing_data_reduction 'SAINT V8.34A (Bruker AXS Inc., 2013)'
_computing_structure_refinement 'SHELXL-2013 (Sheldrick, 2013)'
_diffrn_ambient_temperature 100.(2)
_diffrn_detector_area_resol_mean 8.3333
_diffrn_measured_fraction_theta_full 0.998
_diffrn_measured_fraction_theta_max 0.998
_diffrn_measurement_device_type 'Bruker-Nonius X8 Kappa APEX II'
_diffrn_measurement_method 'phi and omega scans'
_diffrn_radiation_monochromator graphite
_diffrn_radiation_type MoK\a
_diffrn_radiation_wavelength 0.71073
_diffrn_reflns_av_R_equivalents 0.0408
_diffrn_reflns_av_unetI/netI 0.0583
_diffrn_reflns_limit_h_max 13
_diffrn_reflns_limit_h_min -13
_diffrn_reflns_limit_k_max 24
_diffrn_reflns_limit_k_min -24
_diffrn_reflns_limit_l_max 21
_diffrn_reflns_limit_l_min -21
_diffrn_reflns_number 39252
_diffrn_reflns_theta_full 35.12
_diffrn_reflns_theta_max 35.12
_diffrn_reflns_theta_min 2.68
_diffrn_source 'fine-focus sealed tube'
_exptl_absorpt_coefficient_mu 8.239
_exptl_absorpt_correction_T_max 0.50
_exptl_absorpt_correction_T_min 0.20
_exptl_absorpt_correction_type multi-scan
_exptl_absorpt_process_details
;
Twinabs used to scale both domains of twin crystal. Mu*r of 2.02 included in
scaling.
 N(1) and Rint(1) refer to singles and composites that include domain 1.

 Rint = 0.0583  for all  124406  observations and
 Rint = 0.0408  for all   28937  observations with I > 3sigma(I)

 Rint is based on agreement between observed single and composite intensities
 and those calculated from refined unique intensities and twin fractions.

   14981 Corrected reflections written to file expert4.hkl
 Reflections merged according to point-group m     
 Minimum and maximum apparent transmission:  0.042809  0.106020
 Additional spherical absorption correction applied with mu*r =  2.0200


 HKLF 5 dataset constructed from all observations involving domain 1
  148862 Corrected reflections written to file expert5.hkl
 Reflections not merged
 Single reflections that also occur in composites omitted
 Racemic twinning not included for all components
 Second component not inverted relative to first
 Minimum and maximum apparent transmission:  0.041360  0.106020
 Additional spherical absorption correction applied with mu*r =  2.0200

;
_exptl_crystal_colour 'pale yellow'
_exptl_crystal_density_diffrn 1.983
_exptl_crystal_density_method 'not measured'
_exptl_crystal_description plate
_exptl_crystal_F_000 944
_exptl_crystal_size_max 0.245
_exptl_crystal_size_mid 0.179
_exptl_crystal_size_min 0.099
_refine_diff_density_max 3.279
_refine_diff_density_min -2.249
_refine_ls_abs_structure_details
;
Flack x determined using 3310 quotients [(I+)-(I-)]/[(I+)+(I-)]
(Parsons and Flack (2004), Acta Cryst. A60, s61).
;
_refine_ls_abs_structure_Flack -0.009(8)
_refine_ls_extinction_method none
_refine_ls_goodness_of_fit_ref 1.030
_refine_ls_hydrogen_treatment constr
_refine_ls_matrix_type full
_refine_ls_number_constraints 28
_refine_ls_number_parameters 205
_refine_ls_number_reflns 39252
_refine_ls_number_restraints 2
_refine_ls_restrained_S_all 1.030
_refine_ls_R_factor_all 0.0426
_refine_ls_R_factor_gt 0.0394
_refine_ls_shift/su_max 0.001
_refine_ls_shift/su_mean 0.000
_refine_ls_structure_factor_coef Fsqd
_refine_ls_weighting_details
;
w=1/[\s^2^(Fo^2^)+(0.0402P)^2^+14.4298P]
where P=(Fo^2^+2Fc^2^)/3
;
_refine_ls_weighting_scheme calc
_refine_ls_wR_factor_gt 0.0917
_refine_ls_wR_factor_ref 0.0935
_reflns_number_gt 37195
_reflns_number_total 39252
_reflns_threshold_expression 'I > 2\s(I)'
_cod_data_source_file om501115u_si_002.cif
_cod_data_source_block II
_cod_depositor_comments 'Adding full bibliography for 4085106--4085109.cif.'
_cod_database_code 4085107

loop_
_space_group_symop_operation_xyz
'x, y, z'
'x, -y, z+1/2'
'x+1/2, y+1/2, z'
'x+1/2, -y+1/2, z+1/2'

loop_
_atom_site_type_symbol
_atom_site_label
_atom_site_fract_x
_atom_site_fract_y
_atom_site_fract_z
_atom_site_U_iso_or_equiv
_atom_site_adp_type
_atom_site_calc_flag
_atom_site_refinement_flags_adp
_atom_site_refinement_flags_posn
_atom_site_occupancy
Ir Ir1 -1.25062(2) -1.30108(2) -1.25120(2) 0.01476(7) Uani d . . 1
S S1 -1.5359(3) -1.28755(18) -1.3077(2) 0.0207(5) Uani d . . 1
O O1 -1.6869(10) -1.1380(7) -1.3600(7) 0.035(2) Uani d . . 1
O O2 -1.1748(11) -1.3768(6) -1.4443(7) 0.0298(18) Uani d . . 1
C C1 -1.1232(14) -1.3986(8) -1.1345(8) 0.023(2) Uani d . . 1
C C2 -1.0244(13) -1.3202(8) -1.1312(8) 0.023(2) Uani d . . 1
C C3 -1.1145(12) -1.2488(7) -1.0987(8) 0.0199(19) Uani d . . 1
C C4 -1.2694(11) -1.2811(6) -1.0867(7) 0.0156(16) Uani d . . 1
C C5 -1.2735(15) -1.3750(8) -1.1080(9) 0.017(2) Uani d . . 1
C C6 -1.0735(19) -1.4904(9) -1.1558(10) 0.038(3) Uani d . . 1
H H6A -0.9896 -1.4883 -1.1978 0.057 Uiso calc U R 1
H H6B -1.1692 -1.5228 -1.1927 0.057 Uiso calc U R 1
H H6C -1.029 -1.5203 -1.0908 0.057 Uiso calc U R 1
C C7 -0.8496(15) -1.3171(11) -1.1427(12) 0.043(4) Uani d . . 1
H H7A -0.8224 -1.2572 -1.1612 0.064 Uiso calc U R 1
H H7B -0.8338 -1.3581 -1.1968 0.064 Uiso calc U R 1
H H7C -0.7779 -1.334 -1.0777 0.064 Uiso calc U R 1
C C8 -1.0560(16) -1.1555(8) -1.0793(9) 0.030(3) Uani d . . 1
H H8A -1.1446 -1.1149 -1.1086 0.046 Uiso calc U R 1
H H8B -0.9616 -1.1454 -1.1115 0.046 Uiso calc U R 1
H H8C -1.0237 -1.1455 -1.0052 0.046 Uiso calc U R 1
C C9 -1.3978(13) -1.2307(8) -1.0485(9) 0.024(2) Uani d . . 1
H H9A -1.5064 -1.2503 -1.0845 0.036 Uiso calc U R 1
H H9B -1.3851 -1.1677 -1.0612 0.036 Uiso calc U R 1
H H9C -1.3866 -1.2408 -0.9746 0.036 Uiso calc U R 1
C C10 -1.4093(16) -1.4363(8) -1.0947(10) 0.030(2) Uani d . . 1
H H10A -1.4058 -1.4893 -1.1363 0.044 Uiso calc U R 1
H H10B -1.5151 -1.4067 -1.117 0.044 Uiso calc U R 1
H H10C -1.3955 -1.4528 -1.0223 0.044 Uiso calc U R 1
C C11 -1.2501(12) -1.1784(7) -1.3191(7) 0.0177(17) Uani d . . 1
C C12 -1.3969(13) -1.1315(7) -1.3472(8) 0.0213(19) Uani d . . 1
C C13 -1.3984(17) -1.0448(8) -1.3828(9) 0.030(2) Uani d . . 1
H H13 -1.4997 -1.0145 -1.4022 0.035 Uiso calc U R 1
C C14 -1.255(2) -1.0033(8) -1.3902(10) 0.038(3) Uani d . . 1
H H14 -1.2566 -0.9437 -1.4121 0.046 Uiso calc U R 1
C C15 -1.1078(18) -1.0491(8) -1.3651(9) 0.032(3) Uani d . . 1
H H15 -1.0086 -1.0209 -1.3715 0.038 Uiso calc U R 1
C C16 -1.1040(14) -1.1359(7) -1.3309(8) 0.024(2) Uani d . . 1
H H16 -1.0027 -1.1667 -1.3154 0.028 Uiso calc U R 1
C C17 -1.5546(13) -1.1751(8) -1.3412(8) 0.024(2) Uani d . . 1
C C18 -1.2075(15) -1.3481(8) -1.3721(10) 0.021(2) Uani d . . 1

loop_
_atom_site_aniso_label
_atom_site_aniso_U_11
_atom_site_aniso_U_22
_atom_site_aniso_U_33
_atom_site_aniso_U_12
_atom_site_aniso_U_13
_atom_site_aniso_U_23
Ir1 0.01423(11) 0.01511(11) 0.01518(11) 0.0011(3) 0.00359(9) 0.0011(3)
S1 0.0162(10) 0.0263(13) 0.0188(11) -0.0018(9) 0.0019(8) -0.0004(9)
O1 0.024(4) 0.043(6) 0.034(5) 0.014(4) -0.001(3) -0.009(4)
O2 0.032(4) 0.033(5) 0.026(4) 0.009(3) 0.008(3) -0.004(3)
C1 0.032(5) 0.023(5) 0.016(4) 0.013(4) 0.008(4) 0.003(4)
C2 0.016(4) 0.037(6) 0.018(4) 0.004(4) 0.003(3) 0.003(4)
C3 0.019(4) 0.023(5) 0.016(4) -0.005(4) 0.000(3) 0.004(4)
C4 0.016(4) 0.016(4) 0.015(4) 0.000(3) 0.004(3) 0.000(3)
C5 0.021(5) 0.015(5) 0.018(5) 0.000(4) 0.007(4) 0.000(4)
C6 0.059(9) 0.033(6) 0.022(5) 0.022(6) 0.007(6) 0.002(5)
C7 0.018(5) 0.075(12) 0.036(7) 0.010(6) 0.007(5) 0.009(7)
C8 0.038(6) 0.029(6) 0.022(5) -0.015(5) -0.001(5) 0.002(4)
C9 0.024(5) 0.028(5) 0.020(5) 0.008(4) 0.005(4) -0.002(4)
C10 0.038(6) 0.021(5) 0.032(6) -0.011(4) 0.013(5) 0.000(4)
C11 0.022(4) 0.018(4) 0.013(4) 0.001(3) 0.005(3) 0.001(3)
C12 0.028(5) 0.020(5) 0.016(4) 0.002(4) 0.003(4) -0.003(3)
C13 0.046(7) 0.022(5) 0.019(5) 0.008(5) 0.004(5) 0.002(4)
C14 0.069(10) 0.019(5) 0.027(6) -0.002(6) 0.011(6) 0.006(5)
C15 0.050(7) 0.028(6) 0.018(5) -0.015(5) 0.010(5) 0.001(4)
C16 0.026(5) 0.025(5) 0.021(5) -0.007(4) 0.007(4) 0.000(4)
C17 0.022(5) 0.032(6) 0.017(4) 0.007(4) 0.002(4) -0.005(4)
C18 0.019(5) 0.019(6) 0.023(6) 0.002(4) 0.001(4) 0.002(4)

loop_
_atom_type_symbol
_atom_type_description
_atom_type_scat_dispersion_real
_atom_type_scat_dispersion_imag
_atom_type_scat_source
C C 0.0033 0.0016 'International Tables Vol C Tables 4.2.6.8 and 6.1.1.4'
H H 0.0000 0.0000 'International Tables Vol C Tables 4.2.6.8 and 6.1.1.4'
Ir Ir -1.4442 7.9887 'International Tables Vol C Tables 4.2.6.8 and 6.1.1.4'
O O 0.0106 0.0060 'International Tables Vol C Tables 4.2.6.8 and 6.1.1.4'
S S 0.1246 0.1234 'International Tables Vol C Tables 4.2.6.8 and 6.1.1.4'

loop_
_geom_angle_atom_site_label_1
_geom_angle_atom_site_label_2
_geom_angle_atom_site_label_3
_geom_angle
C18 Ir1 C11 87.1(5)
C18 Ir1 C2 106.6(5)
C11 Ir1 C2 110.7(4)
C18 Ir1 C4 163.4(4)
C11 Ir1 C4 108.1(4)
C2 Ir1 C4 62.3(4)
C18 Ir1 C1 101.4(5)
C11 Ir1 C1 148.3(4)
C2 Ir1 C1 37.6(4)
C4 Ir1 C1 62.1(4)
C18 Ir1 C5 127.2(4)
C11 Ir1 C5 145.6(4)
C2 Ir1 C5 62.2(4)
C4 Ir1 C5 37.7(4)
C1 Ir1 C5 36.6(4)
C18 Ir1 C3 139.6(5)
C11 Ir1 C3 91.8(4)
C2 Ir1 C3 37.3(4)
C4 Ir1 C3 36.7(4)
C1 Ir1 C3 62.0(4)
C5 Ir1 C3 61.9(4)
C18 Ir1 S1 96.7(4)
C11 Ir1 S1 82.7(3)
C2 Ir1 S1 153.3(3)
C4 Ir1 S1 92.0(3)
C1 Ir1 S1 125.7(3)
C5 Ir1 S1 93.5(3)
C3 Ir1 S1 123.2(3)
C17 S1 Ir1 101.4(4)
C5 C1 C2 108.2(10)
C5 C1 C6 125.1(12)
C2 C1 C6 126.5(11)
C5 C1 Ir1 71.8(7)
C2 C1 Ir1 70.5(6)
C6 C1 Ir1 126.3(8)
C3 C2 C1 107.6(9)
C3 C2 C7 126.0(12)
C1 C2 C7 125.7(11)
C3 C2 Ir1 72.5(6)
C1 C2 Ir1 72.0(6)
C7 C2 Ir1 128.5(9)
C4 C3 C2 108.4(9)
C4 C3 C8 125.3(10)
C2 C3 C8 126.4(10)
C4 C3 Ir1 71.1(6)
C2 C3 Ir1 70.2(6)
C8 C3 Ir1 124.9(7)
C3 C4 C5 107.7(9)
C3 C4 C9 126.4(10)
C5 C4 C9 125.6(9)
C3 C4 Ir1 72.1(6)
C5 C4 Ir1 71.4(6)
C9 C4 Ir1 126.8(7)
C1 C5 C4 108.0(10)
C1 C5 C10 126.8(11)
C4 C5 C10 125.0(10)
C1 C5 Ir1 71.6(7)
C4 C5 Ir1 70.9(6)
C10 C5 Ir1 127.1(9)
C1 C6 H6A 109.5
C1 C6 H6B 109.5
H6A C6 H6B 109.5
C1 C6 H6C 109.5
H6A C6 H6C 109.5
H6B C6 H6C 109.5
C2 C7 H7A 109.5
C2 C7 H7B 109.5
H7A C7 H7B 109.5
C2 C7 H7C 109.5
H7A C7 H7C 109.5
H7B C7 H7C 109.5
C3 C8 H8A 109.5
C3 C8 H8B 109.5
H8A C8 H8B 109.5
C3 C8 H8C 109.5
H8A C8 H8C 109.5
H8B C8 H8C 109.5
C4 C9 H9A 109.5
C4 C9 H9B 109.5
H9A C9 H9B 109.5
C4 C9 H9C 109.5
H9A C9 H9C 109.5
H9B C9 H9C 109.5
C5 C10 H10A 109.5
C5 C10 H10B 109.5
H10A C10 H10B 109.5
C5 C10 H10C 109.5
H10A C10 H10C 109.5
H10B C10 H10C 109.5
C12 C11 C16 117.6(10)
C12 C11 Ir1 119.7(8)
C16 C11 Ir1 122.4(8)
C13 C12 C11 121.2(11)
C13 C12 C17 119.3(11)
C11 C12 C17 119.5(10)
C14 C13 C12 120.6(12)
C14 C13 H13 119.7
C12 C13 H13 119.7
C13 C14 C15 119.4(11)
C13 C14 H14 120.3
C15 C14 H14 120.3
C16 C15 C14 120.8(12)
C16 C15 H15 119.6
C14 C15 H15 119.6
C15 C16 C11 120.3(11)
C15 C16 H16 119.8
C11 C16 H16 119.8
O1 C17 C12 123.7(11)
O1 C17 S1 122.0(10)
C12 C17 S1 114.2(8)
O2 C18 Ir1 177.3(11)

loop_
_geom_bond_atom_site_label_1
_geom_bond_atom_site_label_2
_geom_bond_distance
Ir1 C18 1.860(13)
Ir1 C11 2.070(10)
Ir1 C2 2.229(10)
Ir1 C4 2.245(10)
Ir1 C1 2.249(10)
Ir1 C5 2.252(12)
Ir1 C3 2.258(10)
Ir1 S1 2.351(3)
S1 C17 1.762(13)
O1 C17 1.217(13)
O2 C18 1.137(15)
C1 C5 1.413(16)
C1 C2 1.442(17)
C1 C6 1.498(16)
C2 C3 1.434(16)
C2 C7 1.495(16)
C3 C4 1.419(14)
C3 C8 1.502(16)
C4 C5 1.452(14)
C4 C9 1.486(14)
C5 C10 1.501(16)
C6 H6A 0.98
C6 H6B 0.98
C6 H6C 0.98
C7 H7A 0.98
C7 H7B 0.98
C7 H7C 0.98
C8 H8A 0.98
C8 H8B 0.98
C8 H8C 0.98
C9 H9A 0.98
C9 H9B 0.98
C9 H9C 0.98
C10 H10A 0.98
C10 H10B 0.98
C10 H10C 0.98
C11 C12 1.398(15)
C11 C16 1.414(15)
C12 C13 1.398(16)
C12 C17 1.488(17)
C13 C14 1.37(2)
C13 H13 0.95
C14 C15 1.39(2)
C14 H14 0.95
C15 C16 1.392(16)
C15 H15 0.95
C16 H16 0.95

loop_
_geom_torsion_atom_site_label_1
_geom_torsion_atom_site_label_2
_geom_torsion_atom_site_label_3
_geom_torsion_atom_site_label_4
_geom_torsion
C5 C1 C2 C3 2.0(12)
C6 C1 C2 C3 -174.5(10)
Ir1 C1 C2 C3 64.2(7)
C5 C1 C2 C7 172.9(11)
C6 C1 C2 C7 -3.6(18)
Ir1 C1 C2 C7 -124.9(12)
C5 C1 C2 Ir1 -62.2(8)
C6 C1 C2 Ir1 121.3(11)
C1 C2 C3 C4 -2.6(11)
C7 C2 C3 C4 -173.5(11)
Ir1 C2 C3 C4 61.2(7)
C1 C2 C3 C8 176.8(10)
C7 C2 C3 C8 5.9(18)
Ir1 C2 C3 C8 -119.4(10)
C1 C2 C3 Ir1 -63.9(7)
C7 C2 C3 Ir1 125.3(12)
C2 C3 C4 C5 2.3(12)
C8 C3 C4 C5 -177.1(10)
Ir1 C3 C4 C5 63.0(7)
C2 C3 C4 C9 176.3(10)
C8 C3 C4 C9 -3.1(17)
Ir1 C3 C4 C9 -123.0(10)
C2 C3 C4 Ir1 -60.7(7)
C8 C3 C4 Ir1 119.9(10)
C2 C1 C5 C4 -0.6(13)
C6 C1 C5 C4 176.0(10)
Ir1 C1 C5 C4 -61.9(8)
C2 C1 C5 C10 -175.6(11)
C6 C1 C5 C10 0.9(19)
Ir1 C1 C5 C10 123.0(13)
C2 C1 C5 Ir1 61.4(7)
C6 C1 C5 Ir1 -122.1(11)
C3 C4 C5 C1 -1.1(12)
C9 C4 C5 C1 -175.2(10)
Ir1 C4 C5 C1 62.4(8)
C3 C4 C5 C10 174.1(11)
C9 C4 C5 C10 0.0(18)
Ir1 C4 C5 C10 -122.5(12)
C3 C4 C5 Ir1 -63.4(7)
C9 C4 C5 Ir1 122.5(10)
C16 C11 C12 C13 -1.8(15)
Ir1 C11 C12 C13 173.0(8)
C16 C11 C12 C17 176.8(10)
Ir1 C11 C12 C17 -8.4(13)
C11 C12 C13 C14 -0.7(17)
C17 C12 C13 C14 -179.3(11)
C12 C13 C14 C15 2.2(19)
C13 C14 C15 C16 -1.3(19)
C14 C15 C16 C11 -1.2(17)
C12 C11 C16 C15 2.7(15)
Ir1 C11 C16 C15 -171.9(8)
C13 C12 C17 O1 -4.6(17)
C11 C12 C17 O1 176.8(11)
C13 C12 C17 S1 173.8(8)
C11 C12 C17 S1 -4.9(13)
Ir1 S1 C17 O1 -168.7(9)
Ir1 S1 C17 C12 12.9(8)
